data_4329927
loop_
_publ_author_name
'Goulven Cosquer'
'Fabrice Pointillart'
'Boris Le Guennic'
'Yann Le Gal'
'St\'ephane Golhen'
'Olivier Cador'
'Lahc\`ene Ouahab'

_publ_section_title
;
 3d4f Heterobimetallic Dinuclear and Tetranuclear Complexes Involving
 Tetrathiafulvalene as Ligands: X-ray Structures and Magnetic and
 Photophysical Investigations
;
_journal_name_full 'Inorganic Chemistry'
_journal_page_first 8488
_journal_page_last 8501
_journal_paper_doi 10.1021/ic3010689
_journal_volume 51
_journal_year 2012
_chemical_formula_sum 'C45 H29 Cu F18 N2 O8 S6 Yb'
_chemical_formula_weight 1496.7
_chemical_name_systematic
; 
 ? 
;
_space_group_IT_number 2
_symmetry_cell_setting triclinic
_symmetry_space_group_name_Hall '-P 1'
_symmetry_space_group_name_H-M 'P -1'
_atom_sites_solution_hydrogens geom
_atom_sites_solution_primary direct
_atom_sites_solution_secondary difmap
_audit_creation_method SHELXL-97
_cell_angle_alpha 87.316(4)
_cell_angle_beta 88.101(4)
_cell_angle_gamma 66.921(2)
_cell_formula_units_Z 2
_cell_length_a 12.5872(8)
_cell_length_b 13.7283(9)
_cell_length_c 17.4659(8)
_cell_measurement_reflns_used 7867
_cell_measurement_temperature 293(2)
_cell_measurement_theta_max 25.350
_cell_measurement_theta_min 0.998
_cell_volume 2773.2(3)
_computing_structure_refinement 'SHELXL-97 (Sheldrick, 1997)'
_computing_structure_solution 'SHELXS-97 (Sheldrick, 1990)'
_diffrn_ambient_temperature 293(2)
_diffrn_measured_fraction_theta_full 0.926
_diffrn_measured_fraction_theta_max 0.926
_diffrn_radiation_monochromator graphite
_diffrn_radiation_source 'fine-focus sealed tube'
_diffrn_radiation_type MoK\a
_diffrn_radiation_wavelength 0.71073
_diffrn_reflns_av_R_equivalents 0.0383
_diffrn_reflns_av_sigmaI/netI 0.0608
_diffrn_reflns_limit_h_max 15
_diffrn_reflns_limit_h_min -15
_diffrn_reflns_limit_k_max 16
_diffrn_reflns_limit_k_min -16
_diffrn_reflns_limit_l_max 21
_diffrn_reflns_limit_l_min -18
_diffrn_reflns_number 15432
_diffrn_reflns_theta_full 25.39
_diffrn_reflns_theta_max 25.39
_diffrn_reflns_theta_min 2.25
_exptl_absorpt_coefficient_mu 2.397
_exptl_absorpt_correction_type none
_exptl_crystal_colour dark_red
_exptl_crystal_density_diffrn 1.791
_exptl_crystal_description block
_exptl_crystal_F_000 1466
_exptl_crystal_size_max 0.10
_exptl_crystal_size_mid 0.09
_exptl_crystal_size_min 0.06
_refine_diff_density_max 0.699
_refine_diff_density_min -0.921
_refine_diff_density_rms 0.080
_refine_ls_extinction_method none
_refine_ls_goodness_of_fit_ref 1.020
_refine_ls_hydrogen_treatment constr
_refine_ls_matrix_type full
_refine_ls_number_parameters 905
_refine_ls_number_reflns 9464
_refine_ls_number_restraints 0
_refine_ls_restrained_S_all 1.020
_refine_ls_R_factor_all 0.0750
_refine_ls_R_factor_gt 0.0456
_refine_ls_shift/su_max 0.002
_refine_ls_shift/su_mean 0.000
_refine_ls_structure_factor_coef Fsqd
_refine_ls_weighting_details 'calc w=1/[\s^2^(Fo^2^)+(0.0574P)^2^+2.1072P] where P=(Fo^2^+2Fc^2^)/3'
_refine_ls_weighting_scheme calc
_refine_ls_wR_factor_gt 0.1065
_refine_ls_wR_factor_ref 0.1246
_reflns_number_gt 6789
_reflns_number_total 9464
_reflns_threshold_expression >2sigma(I)
_cod_data_source_file ic3010689_si_001_1.cif
_cod_data_source_block gcc047
_cod_database_code 4329927

loop_
_symmetry_equiv_pos_as_xyz
'x, y, z'
'-x, -y, -z'

loop_
_atom_site_label
_atom_site_type_symbol
_atom_site_fract_x
_atom_site_fract_y
_atom_site_fract_z
_atom_site_U_iso_or_equiv
_atom_site_adp_type
_atom_site_occupancy
_atom_site_symmetry_multiplicity
_atom_site_calc_flag
_atom_site_refinement_flags
_atom_site_disorder_assembly
_atom_site_disorder_group
C1 C 0.0306(5) 0.4348(5) 0.6656(4) 0.0611(15) Uani 1 1 d . . .
C2 C -0.0709(6) 0.4585(6) 0.7085(4) 0.0762(19) Uani 1 1 d . . .
H2 H -0.0764 0.4091 0.7450 0.091 Uiso 1 1 calc R . .
C3 C -0.1634(6) 0.5538(6) 0.6981(5) 0.078(2) Uani 1 1 d . . .
H3 H -0.2297 0.5678 0.7283 0.094 Uiso 1 1 calc R . .
C4 C -0.1596(6) 0.6287(6) 0.6440(5) 0.087(2) Uani 1 1 d . . .
H4 H -0.2223 0.6930 0.6375 0.105 Uiso 1 1 calc R . .
C5 C -0.0624(6) 0.6065(6) 0.6002(5) 0.079(2) Uani 1 1 d . . .
H5 H -0.0592 0.6565 0.5635 0.095 Uiso 1 1 calc R . .
C6 C 0.0345(5) 0.5090(5) 0.6090(4) 0.0646(16) Uani 1 1 d . . .
C7 C 0.1317(6) 0.4962(5) 0.5590(4) 0.0685(17) Uani 1 1 d . . .
H7 H 0.1210 0.5471 0.5197 0.082 Uiso 1 1 calc R . .
C8 C 0.3255(5) 0.4141(5) 0.5149(4) 0.0585(15) Uani 1 1 d . . .
C9 C 0.3173(6) 0.4759(5) 0.4476(4) 0.0633(16) Uani 1 1 d . . .
H9 H 0.2454 0.5235 0.4311 0.076 Uiso 1 1 calc R . .
C10 C 0.4153(6) 0.4667(5) 0.4057(4) 0.0610(15) Uani 1 1 d . . .
C11 C 0.5632(6) 0.4902(5) 0.3075(4) 0.0653(16) Uani 1 1 d . . .
C12 C 0.6134(6) 0.5246(6) 0.2500(4) 0.0689(17) Uani 1 1 d . . .
C13 C 0.6614(9) 0.6105(7) 0.1253(5) 0.092(3) Uani 1 1 d . A .
C14 C 0.7638(8) 0.5510(8) 0.1541(4) 0.092(3) Uani 1 1 d . . .
C15 C 0.5238(5) 0.3962(5) 0.4316(4) 0.0601(15) Uani 1 1 d . . .
C16 C 0.5327(5) 0.3327(5) 0.4968(4) 0.0609(15) Uani 1 1 d . . .
H16 H 0.6046 0.2843 0.5127 0.073 Uiso 1 1 calc R . .
C17 C 0.4332(5) 0.3415(5) 0.5387(4) 0.0574(14) Uani 1 1 d . . .
C18 C 0.5225(6) 0.2148(5) 0.6399(4) 0.0637(16) Uani 1 1 d . . .
H18 H 0.5929 0.2038 0.6156 0.076 Uiso 1 1 calc R . .
C19 C 0.5260(6) 0.1562(5) 0.7085(4) 0.0652(16) Uani 1 1 d . . .
C20 C 0.6369(6) 0.0962(6) 0.7381(5) 0.081(2) Uani 1 1 d . . .
H20 H 0.7018 0.0929 0.7094 0.097 Uiso 1 1 calc R . .
C21 C 0.6513(7) 0.0436(7) 0.8070(5) 0.095(3) Uani 1 1 d . . .
H21 H 0.7253 0.0057 0.8254 0.114 Uiso 1 1 calc R . .
C22 C 0.5577(7) 0.0459(7) 0.8493(5) 0.092(2) Uani 1 1 d . . .
H22 H 0.5679 0.0091 0.8964 0.111 Uiso 1 1 calc R . .
C23 C 0.4463(6) 0.1034(6) 0.8225(4) 0.078(2) Uani 1 1 d . . .
H23 H 0.3832 0.1045 0.8521 0.094 Uiso 1 1 calc R . .
C24 C 0.4282(5) 0.1586(5) 0.7530(4) 0.0621(16) Uani 1 1 d . . .
C25A C 0.518(3) 0.715(3) 0.0080(17) 0.17(2) Uani 0.46(4) 1 d P A 1
H25A H 0.4696 0.7017 0.0486 0.199 Uiso 0.46(4) 1 calc PR A 1
H25B H 0.4825 0.7891 -0.0073 0.199 Uiso 0.46(4) 1 calc PR A 1
C26A C 0.518(5) 0.647(4) -0.062(3) 0.48(4) Uani 0.46(4) 1 d P A 1
H26A H 0.5601 0.6661 -0.1041 0.578 Uiso 0.46(4) 1 calc PR A 1
H26B H 0.5628 0.5731 -0.0483 0.578 Uiso 0.46(4) 1 calc PR A 1
C25B C 0.573(6) 0.621(3) -0.0212(17) 0.26(3) Uani 0.54(4) 1 d P A 2
H25C H 0.6379 0.5632 -0.0433 0.308 Uiso 0.54(4) 1 calc PR A 2
H25D H 0.5372 0.5873 0.0154 0.308 Uiso 0.54(4) 1 calc PR A 2
C26B C 0.518(5) 0.647(4) -0.062(3) 0.48(4) Uani 0.54(4) 1 d P A 2
H26C H 0.5691 0.6187 -0.1061 0.578 Uiso 0.54(4) 1 calc PR A 2
H26D H 0.5054 0.7214 -0.0639 0.578 Uiso 0.54(4) 1 calc PR A 2
C28 C 0.9746(18) 0.394(2) 0.113(2) 0.37(2) Uani 1 1 d . . .
H28A H 0.9535 0.3611 0.1578 0.447 Uiso 1 1 calc R . .
H28B H 0.9499 0.3687 0.0681 0.447 Uiso 1 1 calc R . .
C29 C 1.090(3) 0.362(2) 0.1093(16) 0.312(16) Uani 1 1 d . . .
H29A H 1.1085 0.4075 0.1429 0.374 Uiso 1 1 calc R . .
H29B H 1.1091 0.3797 0.0577 0.374 Uiso 1 1 calc R . .
C30 C 1.168(3) 0.258(2) 0.1266(18) 0.40(3) Uani 1 1 d . . .
H30A H 1.2441 0.2571 0.1328 0.597 Uiso 1 1 calc R . .
H30B H 1.1701 0.2131 0.0855 0.597 Uiso 1 1 calc R . .
H30C H 1.1442 0.2319 0.1732 0.597 Uiso 1 1 calc R . .
C31 C 0.2056(10) 0.0211(13) 0.9658(7) 0.130(4) Uani 1 1 d . . .
C32 C 0.1372(7) 0.0972(6) 0.9022(4) 0.080(2) Uani 1 1 d . C .
C33 C 0.0193(8) 0.1462(8) 0.9109(5) 0.102(3) Uani 1 1 d . . .
H33 H -0.0177 0.1318 0.9543 0.123 Uiso 1 1 calc R C .
C34 C -0.0430(7) 0.2166(7) 0.8550(5) 0.088(2) Uani 1 1 d . C .
C35 C -0.1757(10) 0.2749(14) 0.8685(9) 0.131(5) Uani 1 1 d . . .
C36 C 0.0424(13) -0.1126(10) 0.7365(10) 0.118(4) Uani 1 1 d . . .
C37A C 0.306(2) 0.0535(19) 0.5703(14) 0.081(6) Uani 0.349(8) 1 d P B 1
C38A C 0.379(2) -0.0436(19) 0.6045(13) 0.087(7) Uani 0.349(8) 1 d P B 1
H38A H 0.4267 -0.0981 0.5740 0.105 Uiso 0.349(8) 1 calc PR B 1
C39A C 0.381(2) -0.057(2) 0.6813(14) 0.081(7) Uani 0.349(8) 1 d P B 1
C42A C 0.036(2) -0.011(2) 0.7086(14) 0.089(7) Uani 0.349(8) 1 d P B 1
C43A C -0.033(2) 0.0362(19) 0.6452(16) 0.089(7) Uani 0.349(8) 1 d P B 1
H43A H -0.0761 0.0043 0.6223 0.107 Uiso 0.349(8) 1 calc PR B 1
C44A C -0.0333(17) 0.135(2) 0.6180(13) 0.081(7) Uani 0.349(8) 1 d P B 1
F7A F -0.030(4) -0.150(3) 0.707(2) 0.24(2) Uani 0.349(8) 1 d P B 1
F8A F 0.124(4) -0.192(3) 0.765(4) 0.226(19) Uani 0.349(8) 1 d P B 1
F9A F -0.037(2) -0.071(3) 0.780(2) 0.138(12) Uani 0.349(8) 1 d P B 1
F10A F 0.459(3) -0.230(3) 0.753(2) 0.21(2) Uani 0.349(8) 1 d P B 1
F11A F 0.497(3) -0.206(3) 0.642(2) 0.174(15) Uani 0.349(8) 1 d P B 1
F12A F 0.539(2) -0.120(3) 0.716(3) 0.137(15) Uani 0.349(8) 1 d P B 1
F16A F -0.155(3) 0.118(2) 0.548(3) 0.166(16) Uani 0.349(8) 1 d P B 1
F17A F -0.2032(14) 0.2704(18) 0.578(2) 0.118(11) Uani 0.349(8) 1 d P B 1
F18A F -0.070(3) 0.212(3) 0.4879(16) 0.218(15) Uani 0.349(8) 1 d P B 1
C37B C 0.1356(10) -0.0620(10) 0.7268(8) 0.077(3) Uani 0.651(8) 1 d P B 2
C38B C 0.2504(12) -0.1252(10) 0.7267(8) 0.095(4) Uani 0.651(8) 1 d P B 2
H38B H 0.2736 -0.1984 0.7317 0.114 Uiso 0.651(8) 1 calc PR B 2
C39B C 0.3335(11) -0.0816(11) 0.7190(8) 0.072(3) Uani 0.651(8) 1 d P B 2
C42B C 0.2002(8) 0.1247(8) 0.5362(5) 0.059(2) Uani 0.651(8) 1 d P B 2
C43B C 0.0906(9) 0.1331(9) 0.5204(6) 0.070(3) Uani 0.651(8) 1 d P B 2
H43B H 0.0774 0.1073 0.4749 0.083 Uiso 0.651(8) 1 calc PR B 2
C44B C -0.0012(9) 0.1798(8) 0.5715(7) 0.064(3) Uani 0.651(8) 1 d P B 2
F7B F 0.0852(18) -0.2063(15) 0.716(2) 0.202(10) Uani 0.651(8) 1 d P B 2
F8B F 0.014(3) -0.111(3) 0.8097(16) 0.224(14) Uani 0.651(8) 1 d P B 2
F9B F -0.0301(16) -0.0765(18) 0.6833(15) 0.241(10) Uani 0.651(8) 1 d P B 2
F10B F 0.4880(16) -0.2519(14) 0.7079(19) 0.215(14) Uani 0.651(8) 1 d P B 2
F11B F 0.536(3) -0.137(3) 0.678(3) 0.37(3) Uani 0.651(8) 1 d P B 2
F12B F 0.5067(14) -0.1579(11) 0.7859(11) 0.157(5) Uani 0.651(8) 1 d P B 2
F16B F -0.190(2) 0.195(4) 0.5994(12) 0.287(17) Uani 0.651(8) 1 d P B 2
F17B F -0.1676(16) 0.2743(16) 0.5106(18) 0.203(10) Uani 0.651(8) 1 d P B 2
F18B F -0.1274(13) 0.1281(17) 0.4983(14) 0.180(9) Uani 0.651(8) 1 d P B 2
C40 C 0.4671(9) -0.1596(9) 0.7157(8) 0.109(3) Uani 1 1 d . . .
C41 C 0.2994(9) 0.0778(9) 0.4795(5) 0.095(3) Uani 1 1 d . . .
C45 C -0.1193(8) 0.1889(8) 0.5492(6) 0.093(3) Uani 1 1 d . . .
N1 N 0.2317(4) 0.4213(4) 0.5638(3) 0.0607(13) Uani 1 1 d . B .
N2 N 0.4299(4) 0.2833(4) 0.6068(3) 0.0569(12) Uani 1 1 d . B .
O1 O 0.1204(4) 0.3426(3) 0.6803(2) 0.0632(11) Uani 1 1 d . B .
O2 O 0.3187(4) 0.2123(3) 0.7301(2) 0.0623(10) Uani 1 1 d . B .
O3 O 0.1969(4) 0.1086(4) 0.8467(3) 0.0797(14) Uani 1 1 d . . .
O4 O -0.0077(4) 0.2412(4) 0.7929(3) 0.0775(13) Uani 1 1 d . . .
O5 O 0.0954(5) 0.0318(5) 0.7290(4) 0.0917(16) Uani 1 1 d . . .
O6 O 0.3187(4) 0.0082(4) 0.7182(3) 0.0796(13) Uani 1 1 d . . .
O7 O 0.2340(4) 0.1440(4) 0.5983(3) 0.0750(13) Uani 1 1 d . . .
O8 O 0.0062(4) 0.2065(4) 0.6364(3) 0.0801(14) Uani 1 1 d . . .
F1A F 0.2429(14) -0.0737(9) 0.9434(6) 0.284(9) Uani 1 1 d . C 1
F2A F 0.2931(10) 0.0360(13) 0.9838(7) 0.278(8) Uani 1 1 d . C 1
F3A F 0.1516(7) 0.0181(8) 1.0272(4) 0.198(4) Uani 1 1 d . C 1
F4A F -0.230(2) 0.224(5) 0.856(8) 0.27(5) Uani 0.41(6) 1 d P C 1
F5A F -0.196(5) 0.294(7) 0.946(3) 0.23(3) Uani 0.41(6) 1 d P C 1
F6A F -0.222(3) 0.365(4) 0.841(3) 0.135(14) Uani 0.41(6) 1 d P C 1
F4B F -0.217(3) 0.236(4) 0.922(3) 0.20(3) Uani 0.59(6) 1 d P C 2
F5B F -0.192(4) 0.375(3) 0.879(4) 0.206(18) Uani 0.59(6) 1 d P C 2
F6B F -0.2298(18) 0.274(4) 0.8026(14) 0.185(15) Uani 0.59(6) 1 d P C 2
F13 F 0.3534(6) 0.1424(6) 0.4691(3) 0.141(2) Uani 1 1 d . B .
F14 F 0.2488(8) 0.0842(9) 0.4148(6) 0.219(4) Uani 1 1 d . B .
F15 F 0.3659(8) -0.0140(7) 0.4814(7) 0.231(5) Uani 1 1 d . B .
S1 S 0.41251(17) 0.53920(17) 0.32066(11) 0.0787(5) Uani 1 1 d . . .
S2 S 0.5376(2) 0.61841(18) 0.17911(12) 0.0878(6) Uani 1 1 d . . .
S3 S 0.6444(4) 0.6897(3) 0.04189(17) 0.1463(13) Uani 1 1 d . . .
S4 S 0.8968(3) 0.5406(4) 0.11551(17) 0.1545(15) Uani 1 1 d . . .
S5 S 0.76322(19) 0.4849(2) 0.24268(12) 0.0933(7) Uani 1 1 d . . .
S6 S 0.64260(15) 0.39299(16) 0.37552(10) 0.0725(5) Uani 1 1 d . . .
Cu1 Cu 0.27652(6) 0.31638(6) 0.64741(4) 0.0585(2) Uani 1 1 d . . .
Yb1 Yb 0.15854(2) 0.16649(2) 0.721909(16) 0.06044(11) Uani 1 1 d . B .
C27 C 0.414(3) 0.6532(18) -0.0916(14) 0.308(16) Uani 1 1 d . . .
H27A H 0.4286 0.6076 -0.1341 0.462 Uiso 1 1 calc R A 1
H27B H 0.3689 0.7249 -0.1083 0.462 Uiso 1 1 calc R A 1
H27C H 0.3716 0.6315 -0.0522 0.462 Uiso 1 1 calc R A 1

loop_
_atom_site_aniso_label
_atom_site_aniso_U_11
_atom_site_aniso_U_22
_atom_site_aniso_U_33
_atom_site_aniso_U_23
_atom_site_aniso_U_13
_atom_site_aniso_U_12
C1 0.046(3) 0.069(4) 0.069(4) 0.004(3) -0.003(3) -0.024(3)
C2 0.057(4) 0.084(5) 0.082(5) 0.011(4) 0.008(3) -0.025(4)
C3 0.058(4) 0.084(5) 0.085(5) 0.007(4) 0.006(4) -0.021(4)
C4 0.054(4) 0.077(5) 0.109(6) 0.010(4) 0.006(4) -0.004(4)
C5 0.063(4) 0.069(5) 0.094(5) 0.020(4) -0.003(4) -0.018(4)
C6 0.048(3) 0.073(4) 0.068(4) 0.006(3) 0.002(3) -0.019(3)
C7 0.057(4) 0.068(4) 0.075(4) 0.014(3) 0.001(3) -0.021(3)
C8 0.049(3) 0.062(4) 0.065(4) 0.000(3) 0.004(3) -0.023(3)
C9 0.056(4) 0.068(4) 0.062(4) 0.006(3) 0.002(3) -0.021(3)
C10 0.064(4) 0.062(4) 0.060(4) 0.001(3) 0.002(3) -0.028(3)
C11 0.067(4) 0.072(4) 0.064(4) -0.007(3) 0.009(3) -0.036(4)
C12 0.078(5) 0.083(5) 0.055(3) -0.006(3) 0.011(3) -0.042(4)
C13 0.115(7) 0.103(6) 0.073(5) -0.009(4) 0.027(5) -0.061(6)
C14 0.087(6) 0.142(8) 0.062(4) 0.000(5) 0.013(4) -0.063(6)
C15 0.057(4) 0.071(4) 0.061(4) -0.007(3) 0.004(3) -0.034(3)
C16 0.047(3) 0.071(4) 0.067(4) 0.002(3) -0.006(3) -0.026(3)
C17 0.052(3) 0.067(4) 0.059(3) -0.004(3) 0.001(3) -0.030(3)
C18 0.053(4) 0.075(4) 0.068(4) 0.003(3) 0.003(3) -0.032(3)
C19 0.055(4) 0.071(4) 0.069(4) 0.007(3) -0.010(3) -0.024(3)
C20 0.056(4) 0.094(5) 0.083(5) 0.013(4) -0.010(4) -0.019(4)
C21 0.060(5) 0.121(7) 0.092(6) 0.024(5) -0.026(4) -0.025(5)
C22 0.078(5) 0.126(7) 0.074(5) 0.031(4) -0.024(4) -0.043(5)
C23 0.059(4) 0.108(6) 0.068(4) 0.018(4) -0.016(3) -0.035(4)
C24 0.054(4) 0.072(4) 0.064(4) 0.009(3) -0.011(3) -0.029(3)
C25A 0.15(3) 0.12(3) 0.12(2) 0.054(19) 0.046(19) 0.05(2)
C26A 0.71(9) 0.50(6) 0.44(7) 0.14(5) -0.37(6) -0.44(6)
C25B 0.56(10) 0.15(3) 0.097(17) 0.06(2) -0.15(3) -0.18(5)
C26B 0.71(9) 0.50(6) 0.44(7) 0.14(5) -0.37(6) -0.44(6)
C28 0.139(15) 0.25(3) 0.67(6) -0.02(3) 0.24(3) -0.036(16)
C29 0.38(5) 0.20(2) 0.27(3) 0.05(2) 0.02(3) -0.03(3)
C30 0.57(6) 0.18(2) 0.37(4) 0.00(2) 0.25(4) -0.09(3)
C31 0.089(7) 0.166(12) 0.101(8) 0.065(8) -0.005(6) -0.021(8)
C32 0.076(5) 0.089(5) 0.072(5) 0.021(4) 0.002(4) -0.031(4)
C33 0.085(6) 0.122(7) 0.088(6) 0.026(5) 0.018(5) -0.033(5)
C34 0.074(5) 0.096(6) 0.085(5) 0.023(4) 0.013(4) -0.026(4)
C35 0.081(7) 0.145(12) 0.130(11) 0.055(9) 0.029(7) -0.014(8)
C36 0.112(10) 0.089(9) 0.161(12) 0.006(8) -0.020(10) -0.048(8)
C37A 0.073(14) 0.077(15) 0.102(17) -0.008(13) -0.012(12) -0.037(12)
C38A 0.079(15) 0.085(16) 0.079(15) 0.024(11) -0.009(12) -0.014(12)
C39A 0.058(13) 0.090(17) 0.076(15) -0.013(13) 0.008(12) -0.008(13)
C42A 0.072(16) 0.099(18) 0.090(17) 0.023(13) -0.005(13) -0.030(15)
C43A 0.071(14) 0.082(16) 0.13(2) -0.007(14) -0.007(14) -0.047(13)
C44A 0.050(11) 0.113(19) 0.070(14) 0.004(13) -0.010(10) -0.022(12)
F7A 0.38(6) 0.19(3) 0.27(4) 0.11(3) -0.17(4) -0.23(4)
F8A 0.19(4) 0.13(2) 0.33(6) 0.05(3) -0.11(4) -0.02(2)
F9A 0.080(13) 0.15(2) 0.18(3) -0.04(2) 0.047(17) -0.042(13)
F10A 0.30(4) 0.104(19) 0.19(3) 0.08(2) 0.03(3) -0.06(2)
F11A 0.22(3) 0.19(3) 0.17(2) -0.11(2) 0.12(2) -0.14(3)
F12A 0.064(11) 0.120(19) 0.23(4) -0.09(3) 0.012(15) -0.033(11)
F16A 0.18(2) 0.101(14) 0.27(4) -0.04(2) 0.06(3) -0.105(16)
F17A 0.029(8) 0.077(11) 0.23(3) -0.050(15) -0.006(12) 0.006(8)
F18A 0.18(3) 0.32(4) 0.136(19) 0.10(2) -0.03(2) -0.09(3)
C37B 0.057(7) 0.064(8) 0.107(9) 0.006(6) 0.004(6) -0.022(6)
C38B 0.099(10) 0.069(8) 0.121(11) 0.002(7) -0.004(8) -0.040(8)
C39B 0.061(7) 0.076(9) 0.078(8) -0.011(6) 0.007(6) -0.025(6)
C42B 0.058(6) 0.061(6) 0.055(6) 0.002(4) -0.004(4) -0.021(5)
C43B 0.064(6) 0.075(7) 0.065(6) -0.001(5) -0.010(5) -0.022(5)
C44B 0.052(6) 0.057(6) 0.079(7) 0.015(5) -0.012(5) -0.020(5)
F7B 0.124(12) 0.114(11) 0.39(3) -0.068(16) 0.013(15) -0.062(9)
F8B 0.28(4) 0.30(4) 0.185(19) 0.055(17) -0.001(19) -0.22(3)
F9B 0.204(16) 0.25(2) 0.36(3) 0.054(19) -0.108(17) -0.180(16)
F10B 0.137(13) 0.102(11) 0.35(3) -0.108(17) -0.107(17) 0.036(9)
F11B 0.25(3) 0.26(4) 0.49(6) 0.10(3) 0.21(4) -0.02(2)
F12B 0.126(10) 0.116(10) 0.186(14) -0.005(8) -0.073(10) 0.002(7)
F16B 0.167(19) 0.63(6) 0.165(14) 0.02(3) -0.001(13) -0.27(3)
F17B 0.093(10) 0.173(14) 0.34(3) 0.115(16) -0.095(14) -0.057(9)
F18B 0.115(10) 0.200(17) 0.236(19) -0.088(14) -0.054(12) -0.061(10)
C40 0.083(7) 0.085(8) 0.139(10) 0.003(7) -0.001(7) -0.013(6)
C41 0.100(7) 0.117(8) 0.069(5) -0.015(5) 0.011(5) -0.044(6)
C45 0.071(6) 0.119(8) 0.095(7) 0.024(6) -0.036(5) -0.045(6)
N1 0.051(3) 0.069(3) 0.059(3) 0.006(2) 0.003(2) -0.021(3)
N2 0.049(3) 0.065(3) 0.057(3) 0.005(2) -0.005(2) -0.023(2)
O1 0.052(2) 0.070(3) 0.064(3) 0.009(2) 0.003(2) -0.021(2)
O2 0.056(2) 0.071(3) 0.062(3) 0.007(2) -0.005(2) -0.028(2)
O3 0.064(3) 0.101(4) 0.071(3) 0.016(3) 0.001(2) -0.030(3)
O4 0.061(3) 0.083(3) 0.076(3) 0.016(2) 0.008(2) -0.018(2)
O5 0.059(3) 0.087(4) 0.133(5) -0.004(3) 0.002(3) -0.033(3)
O6 0.062(3) 0.076(4) 0.102(4) -0.006(3) 0.003(3) -0.028(3)
O7 0.055(3) 0.096(4) 0.071(3) -0.011(3) 0.004(2) -0.026(3)
O8 0.061(3) 0.107(4) 0.080(4) -0.006(3) 0.002(3) -0.041(3)
F1A 0.38(2) 0.152(8) 0.170(9) 0.055(7) -0.056(10) 0.058(10)
F2A 0.187(9) 0.46(2) 0.214(11) 0.219(13) -0.125(8) -0.175(12)
F3A 0.155(6) 0.263(10) 0.120(5) 0.107(6) 0.008(5) -0.036(6)
F4A 0.067(14) 0.26(5) 0.50(13) -0.06(7) 0.04(4) -0.10(2)
F5A 0.12(3) 0.31(6) 0.14(2) 0.00(3) 0.068(17) 0.02(3)
F6A 0.078(12) 0.15(3) 0.15(2) 0.04(2) 0.011(14) -0.017(13)
F4B 0.101(14) 0.24(4) 0.19(3) 0.13(3) 0.07(2) 0.002(19)
F5B 0.13(2) 0.144(19) 0.28(5) -0.02(2) 0.08(2) 0.012(16)
F6B 0.063(8) 0.30(4) 0.162(19) 0.071(18) -0.005(8) -0.043(12)
F13 0.141(5) 0.191(7) 0.109(4) -0.028(4) 0.048(4) -0.086(5)
F14 0.157(7) 0.279(11) 0.206(9) -0.048(8) -0.052(7) -0.061(7)
F15 0.153(7) 0.133(6) 0.328(14) -0.029(7) -0.014(8) 0.031(6)
S1 0.0682(11) 0.0922(13) 0.0706(11) 0.0186(9) 0.0072(9) -0.0290(10)
S2 0.0871(14) 0.0954(15) 0.0759(12) 0.0048(10) 0.0170(11) -0.0323(12)
S3 0.160(3) 0.168(3) 0.0947(18) 0.0432(18) 0.025(2) -0.053(2)
S4 0.115(2) 0.273(5) 0.1036(19) 0.036(2) 0.0173(17) -0.112(3)
S5 0.0786(13) 0.142(2) 0.0730(12) 0.0157(12) 0.0042(10) -0.0601(14)
S6 0.0583(10) 0.0924(13) 0.0716(10) 0.0053(9) 0.0070(8) -0.0363(9)
Cu1 0.0470(4) 0.0686(5) 0.0599(4) 0.0102(3) -0.0030(3) -0.0238(4)
Yb1 0.04948(16) 0.0703(2) 0.06219(18) 0.00490(12) -0.00053(11) -0.02503(13)
C27 0.55(6) 0.23(2) 0.20(2) 0.017(17) -0.04(3) -0.21(3)

loop_
_atom_type_symbol
_atom_type_description
_atom_type_scat_dispersion_real
_atom_type_scat_dispersion_imag
_atom_type_scat_source
C C 0.0033 0.0016 'International Tables Vol C Tables 4.2.6.8 and 6.1.1.4'
H H 0.0000 0.0000 'International Tables Vol C Tables 4.2.6.8 and 6.1.1.4'
N N 0.0061 0.0033 'International Tables Vol C Tables 4.2.6.8 and 6.1.1.4'
O O 0.0106 0.0060 'International Tables Vol C Tables 4.2.6.8 and 6.1.1.4'
F F 0.0171 0.0103 'International Tables Vol C Tables 4.2.6.8 and 6.1.1.4'
S S 0.1246 0.1234 'International Tables Vol C Tables 4.2.6.8 and 6.1.1.4'
Cu Cu 0.3201 1.2651 'International Tables Vol C Tables 4.2.6.8 and 6.1.1.4'
Yb Yb -0.3850 5.5486 'International Tables Vol C Tables 4.2.6.8 and 6.1.1.4'

loop_
_geom_angle_atom_site_label_1
_geom_angle_atom_site_label_2
_geom_angle_atom_site_label_3
_geom_angle
O1 C1 C2 119.1(6)
O1 C1 C6 123.0(6)
C2 C1 C6 118.0(6)
C3 C2 C1 121.4(7)
C2 C3 C4 121.3(7)
C5 C4 C3 118.5(7)
C4 C5 C6 121.9(7)
C1 C6 C5 119.0(6)
C1 C6 C7 125.1(6)
C5 C6 C7 115.9(6)
N1 C7 C6 125.8(6)
C17 C8 C9 119.7(6)
C17 C8 N1 115.5(5)
C9 C8 N1 124.7(6)
C10 C9 C8 120.3(6)
C9 C10 C15 119.7(6)
C9 C10 S1 123.2(5)
C15 C10 S1 117.1(5)
C12 C11 S6 122.5(6)
C12 C11 S1 122.4(6)
S6 C11 S1 115.1(4)
C11 C12 S5 122.0(6)
C11 C12 S2 124.1(6)
S5 C12 S2 113.8(4)
C14 C13 S3 123.1(7)
C14 C13 S2 117.8(6)
S3 C13 S2 118.9(6)
C13 C14 S4 125.8(7)
C13 C14 S5 116.4(6)
S4 C14 S5 117.6(6)
C16 C15 C10 120.6(6)
C16 C15 S6 123.5(5)
C10 C15 S6 116.0(5)
C15 C16 C17 119.6(6)
C8 C17 C16 120.1(6)
C8 C17 N2 114.3(5)
C16 C17 N2 125.6(6)
N2 C18 C19 126.4(6)
C18 C19 C20 116.2(6)
C18 C19 C24 125.6(6)
C20 C19 C24 118.0(6)
C21 C20 C19 121.8(7)
C20 C21 C22 120.1(7)
C21 C22 C23 120.4(7)
C24 C23 C22 121.3(7)
O2 C24 C23 118.5(6)
O2 C24 C19 123.0(6)
C23 C24 C19 118.5(6)
C26A C25A S3 114(3)
C27 C26A C25A 120(5)
C29 C28 S4 113(2)
C28 C29 C30 124(3)
F2A C31 F3A 106.6(15)
F2A C31 F1A 105.6(13)
F3A C31 F1A 103.9(13)
F2A C31 C32 113.1(12)
F3A C31 C32 116.9(9)
F1A C31 C32 109.8(12)
O3 C32 C33 126.8(7)
O3 C32 C31 114.7(8)
C33 C32 C31 118.5(8)
C34 C33 C32 119.1(7)
O4 C34 C33 128.3(8)
O4 C34 C35 113.9(8)
C33 C34 C35 117.8(8)
F4A C35 F6A 111(4)
F4A C35 F4B 58(4)
F6A C35 F4B 125(2)
F4A C35 F5B 139(2)
F6A C35 F5B 37(2)
F4B C35 F5B 113(3)
F4A C35 F6B 53(6)
F6A C35 F6B 70(2)
F4B C35 F6B 109(3)
F5B C35 F6B 107(3)
F4A C35 F5A 103(4)
F6A C35 F5A 100(3)
F4B C35 F5A 46(3)
F5B C35 F5A 71(3)
F6B C35 F5A 142(3)
F4A C35 C34 115(2)
F6A C35 C34 117.1(19)
F4B C35 C34 114.9(15)
F5B C35 C34 105(2)
F6B C35 C34 108.3(15)
F5A C35 C34 108(2)
F9A C36 F7B 130(2)
F9A C36 F8A 115(4)
F7B C36 F8A 50(2)
F9A C36 F9B 86(2)
F7B C36 F9B 97(2)
F8A C36 F9B 147(3)
F9A C36 F8B 38.8(19)
F7B C36 F8B 110(2)
F8A C36 F8B 77(3)
F9B C36 F8B 124(2)
F9A C36 F7A 83(3)
F7B C36 F7A 63(2)
F8A C36 F7A 106(3)
F9B C36 F7A 48.8(14)
F8B C36 F7A 101(2)
F9A C36 C42A 90(2)
F7B C36 C42A 138(2)
F8A C36 C42A 132(3)
F9B C36 C42A 69.2(16)
F8B C36 C42A 111(2)
F7A C36 C42A 118(2)
F9A C36 C37B 117(2)
F7B C36 C37B 109.6(14)
F8A C36 C37B 85(2)
F9B C36 C37B 109.1(13)
F8B C36 C37B 107.0(15)
F7A C36 C37B 151(2)
C42A C36 C37B 47.1(11)
O7 C37A C38A 133(2)
O7 C37A C41 103.1(16)
C38A C37A C41 124(2)
O7 C37A F15 143.7(18)
C38A C37A F15 83.1(16)
C41 C37A F15 40.6(7)
C39A C38A C37A 120(2)
O6 C39A C38A 119(2)
O6 C39A C40 122(2)
C38A C39A C40 118(2)
O5 C42A C43A 116(2)
O5 C42A C36 125(2)
C43A C42A C36 118(2)
O5 C42A F9A 121(2)
C43A C42A F9A 112(2)
C36 C42A F9A 39.9(13)
C42A C43A C44A 116(2)
O8 C44A C43A 140(2)
O8 C44A C45 105.0(18)
C43A C44A C45 114.3(19)
C36 F7A F9A 45.1(16)
C36 F9A F7A 52(2)
C36 F9A C42A 49.9(17)
F7A F9A C42A 83(2)
O5 C37B C38B 125.8(11)
O5 C37B C36 113.4(10)
C38B C37B C36 120.3(11)
C37B C38B C39B 120.9(12)
O6 C39B C38B 127.6(13)
O6 C39B C40 113.5(11)
C38B C39B C40 118.8(12)
O7 C42B C43B 126.8(9)
O7 C42B C41 111.7(8)
C43B C42B C41 121.2(9)
C42B C43B C44B 121.0(10)
O8 C44B C43B 126.1(9)
O8 C44B C45 115.7(10)
C43B C44B C45 118.0(10)
F10A C40 F11B 141(3)
F10A C40 F10B 43.0(19)
F11B C40 F10B 108(2)
F10A C40 F12A 130(3)
F11B C40 F12A 34(3)
F10B C40 F12A 125.1(18)
F10A C40 F12B 72(2)
F11B C40 F12B 99(3)
F10B C40 F12B 103.4(15)
F12A C40 F12B 66(2)
F10A C40 F11A 101(3)
F11B C40 F11A 64(3)
F10B C40 F11A 58.8(17)
F12A C40 F11A 97(2)
F12B C40 F11A 144(2)
F10A C40 C39A 134(2)
F11B C40 C39A 84(2)
F10B C40 C39A 134.6(17)
F12A C40 C39A 90(2)
F12B C40 C39A 118.0(14)
F11A C40 C39A 92(2)
F10A C40 C39B 98(2)
F11B C40 C39B 121.8(19)
F10B C40 C39B 116.7(15)
F12A C40 C39B 118.0(16)
F12B C40 C39B 104.9(12)
F11A C40 C39B 111(2)
C39A C40 C39B 37.6(11)
F15 C41 F14 101.2(10)
F15 C41 F13 111.8(11)
F14 C41 F13 104.1(9)
F15 C41 C42B 124.0(11)
F14 C41 C42B 104.0(9)
F13 C41 C42B 109.2(8)
F15 C41 C37A 79.8(12)
F14 C41 C37A 150.0(13)
F13 C41 C37A 103.2(10)
C42B C41 C37A 54.8(10)
F16B C45 F16A 67(2)
F16B C45 F17B 103(2)
F16A C45 F17B 121(2)
F16B C45 F18B 108.0(19)
F16A C45 F18B 44.5(18)
F17B C45 F18B 95.9(17)
F16B C45 F18A 161(3)
F16A C45 F18A 120(3)
F17B C45 F18A 58.2(17)
F18B C45 F18A 75(2)
F16B C45 F17A 48.7(19)
F16A C45 F17A 106(2)
F17B C45 F17A 58.1(14)
F18B C45 F17A 126.9(13)
F18A C45 F17A 114(2)
F16B C45 C44B 118.8(13)
F16A C45 C44B 127.5(19)
F17B C45 C44B 108.9(10)
F18B C45 C44B 118.8(12)
F18A C45 C44B 72.9(16)
F17A C45 C44B 113.6(12)
F16B C45 C44A 81.3(16)
F16A C45 C44A 94(2)
F17B C45 C44A 143.8(16)
F18B C45 C44A 117.3(15)
F18A C45 C44A 114.4(18)
F17A C45 C44A 106.0(19)
C44B C45 C44A 43.6(10)
C7 N1 C8 123.7(6)
C7 N1 Cu1 123.5(5)
C8 N1 Cu1 112.3(4)
C18 N2 C17 123.2(5)
C18 N2 Cu1 123.2(4)
C17 N2 Cu1 113.5(4)
C1 O1 Cu1 123.2(4)
C1 O1 Yb1 140.2(4)
Cu1 O1 Yb1 95.61(17)
C24 O2 Cu1 123.8(4)
C24 O2 Yb1 133.3(4)
Cu1 O2 Yb1 96.25(17)
C32 O3 Yb1 134.2(5)
C34 O4 Yb1 133.8(5)
C42A O5 C37B 61.6(13)
C42A O5 Yb1 152.2(13)
C37B O5 Yb1 138.0(7)
C39A O6 C39B 51.5(15)
C39A O6 Yb1 147.2(13)
C39B O6 Yb1 135.2(8)
C42B O7 C37A 67.7(11)
C42B O7 Yb1 133.8(5)
C37A O7 Yb1 125.6(11)
C44B O8 C44A 53.7(11)
C44B O8 Yb1 134.1(6)
C44A O8 Yb1 121.8(10)
C41 F15 C37A 59.7(10)
C10 S1 C11 95.6(3)
C12 S2 C13 95.2(4)
C25A S3 C13 108.4(11)
C25A S3 C25B 42.4(18)
C13 S3 C25B 99.0(9)
C14 S4 C28 101.0(6)
C12 S5 C14 96.0(4)
C15 S6 C11 96.1(3)
O2 Cu1 N2 96.7(2)
O2 Cu1 O1 84.55(18)
N2 Cu1 O1 174.7(2)
O2 Cu1 N1 179.1(2)
N2 Cu1 N1 84.1(2)
O1 Cu1 N1 94.7(2)
O2 Cu1 Yb1 47.04(12)
N2 Cu1 Yb1 130.68(15)
O1 Cu1 Yb1 47.39(13)
N1 Cu1 Yb1 132.09(16)
O5 Yb1 O3 78.9(2)
O5 Yb1 O4 79.2(2)
O3 Yb1 O4 71.59(17)
O5 Yb1 O7 98.7(2)
O3 Yb1 O7 143.91(18)
O4 Yb1 O7 143.92(17)
O5 Yb1 O6 72.0(2)
O3 Yb1 O6 74.14(19)
O4 Yb1 O6 138.66(18)
O7 Yb1 O6 70.98(19)
O5 Yb1 O8 71.4(2)
O3 Yb1 O8 137.75(18)
O4 Yb1 O8 73.88(18)
O7 Yb1 O8 71.45(17)
O6 Yb1 O8 121.57(19)
O5 Yb1 O2 145.61(18)
O3 Yb1 O2 84.86(16)
O4 Yb1 O2 123.82(18)
O7 Yb1 O2 77.25(16)
O6 Yb1 O2 74.45(17)
O8 Yb1 O2 135.47(17)
O5 Yb1 O1 146.76(19)
O3 Yb1 O1 122.61(17)
O4 Yb1 O1 84.22(16)
O7 Yb1 O1 78.35(17)
O6 Yb1 O1 134.68(17)
O8 Yb1 O1 76.44(17)
O2 Yb1 O1 66.69(15)
O5 Yb1 Cu1 157.35(16)
O3 Yb1 Cu1 118.60(13)
O4 Yb1 Cu1 118.65(13)
O7 Yb1 Cu1 58.66(13)
O6 Yb1 Cu1 97.77(14)
O8 Yb1 Cu1 99.00(13)
O2 Yb1 Cu1 36.71(10)
O1 Yb1 Cu1 37.00(10)

loop_
_geom_bond_atom_site_label_1
_geom_bond_atom_site_label_2
_geom_bond_distance
C1 O1 1.347(7)
C1 C2 1.390(9)
C1 C6 1.400(9)
C2 C3 1.377(10)
C3 C4 1.378(11)
C4 C5 1.357(10)
C5 C6 1.420(9)
C6 C7 1.437(9)
C7 N1 1.278(8)
C8 C17 1.394(9)
C8 C9 1.400(8)
C8 N1 1.409(8)
C9 C10 1.378(9)
C10 C15 1.403(9)
C10 S1 1.743(6)
C11 C12 1.334(9)
C11 S6 1.754(7)
C11 S1 1.758(7)
C12 S5 1.748(8)
C12 S2 1.751(8)
C13 C14 1.327(12)
C13 S3 1.743(9)
C13 S2 1.761(9)
C14 S4 1.739(8)
C14 S5 1.758(8)
C15 C16 1.382(9)
C15 S6 1.748(6)
C16 C17 1.396(8)
C17 N2 1.410(8)
C18 N2 1.309(8)
C18 C19 1.404(9)
C19 C20 1.414(9)
C19 C24 1.424(9)
C20 C21 1.355(11)
C21 C22 1.360(11)
C22 C23 1.396(10)
C23 C24 1.377(9)
C24 O2 1.347(7)
C25A C26A 1.58(6)
C25A S3 1.62(4)
C26A C27 1.40(4)
C25B S3 1.93(3)
C28 C29 1.34(3)
C28 S4 1.87(2)
C29 C30 1.41(3)
C31 F2A 1.249(16)
C31 F3A 1.258(12)
C31 F1A 1.275(18)
C31 C32 1.522(12)
C32 O3 1.248(8)
C32 C33 1.376(11)
C33 C34 1.368(11)
C34 O4 1.240(8)
C34 C35 1.559(13)
C35 F4A 1.18(3)
C35 F6A 1.22(4)
C35 F4B 1.25(2)
C35 F5B 1.33(4)
C35 F6B 1.36(4)
C35 F5A 1.39(5)
C36 F9A 1.20(3)
C36 F7B 1.251(19)
C36 F8A 1.26(3)
C36 F9B 1.26(2)
C36 F8B 1.31(3)
C36 F7A 1.33(3)
C36 C42A 1.43(3)
C36 C37B 1.581(16)
C37A O7 1.32(2)
C37A C38A 1.41(3)
C37A C41 1.60(3)
C37A F15 1.83(3)
C38A C39A 1.35(3)
C39A O6 1.15(2)
C39A C40 1.51(3)
C42A O5 1.18(3)
C42A C43A 1.40(3)
C42A F9A 1.87(4)
C43A C44A 1.41(3)
C44A O8 1.32(3)
C44A C45 1.59(2)
F7A F9A 1.69(5)
F10A C40 1.18(2)
F11A C40 1.43(3)
F12A C40 1.22(3)
F16A C45 1.22(2)
F17A C45 1.31(2)
F18A C45 1.30(3)
C37B O5 1.188(12)
C37B C38B 1.363(17)
C38B C39B 1.395(18)
C39B O6 1.172(13)
C39B C40 1.601(16)
C42B O7 1.254(10)
C42B C43B 1.375(14)
C42B C41 1.517(13)
C43B C44B 1.396(15)
C44B O8 1.225(12)
C44B C45 1.505(13)
F10B C40 1.203(19)
F11B C40 1.20(3)
F12B C40 1.345(18)
F16B C45 1.21(2)
F17B C45 1.263(15)
F18B C45 1.280(17)
C41 F15 1.209(12)
C41 F14 1.299(11)
C41 F13 1.315(11)
N1 Cu1 1.935(5)
N2 Cu1 1.920(5)
O1 Cu1 1.926(4)
O1 Yb1 2.356(4)
O2 Cu1 1.916(4)
O2 Yb1 2.346(4)
O3 Yb1 2.285(5)
O4 Yb1 2.287(5)
O5 Yb1 2.278(6)
O6 Yb1 2.315(5)
O7 Yb1 2.314(5)
O8 Yb1 2.345(5)
Cu1 Yb1 3.1858(8)
